data_2203817
loop_
_publ_author_name
'Metta-Maga\~na, Alejandro J.'
'Tlahuext, Hugo'
'Reyes-Mart\'inez, Reyna'

_publ_section_title
;
 <i>N</i>-Isopropyl-\a-glucoheptonamide
;
_journal_issue 6
_journal_name_full 'Acta Crystallographica Section E'
_journal_page_first o1046
_journal_page_last o1048
_journal_paper_doi 10.1107/S1600536804011821
_journal_volume 60
_journal_year 2004
_chemical_formula_iupac 'C10 H21 N O7'
_chemical_formula_moiety 'C10 H21 N O7'
_chemical_formula_sum 'C10 H21 N O7'
_chemical_formula_weight 267.28
_chemical_melting_point 534
_chemical_name_common isopropylglucoheptonamide
_chemical_name_systematic N-isopropyl-D-glycero-D-gulo-heptonamide
_space_group_IT_number 4
_symmetry_cell_setting monoclinic
_symmetry_space_group_name_Hall 'P 2yb'
_symmetry_space_group_name_H-M 'P 1 21 1'
_atom_sites_solution_hydrogens geom
_atom_sites_solution_primary direct
_atom_sites_solution_secondary difmap
_audit_creation_method SHELXL-97
_cell_angle_alpha 90
_cell_angle_beta 90.664(7)
_cell_angle_gamma 90
_cell_formula_units_Z 2
_cell_length_a 4.866(2)
_cell_length_b 22.435(9)
_cell_length_c 6.040(2)
_cell_measurement_reflns_used 1024
_cell_measurement_temperature 293(2)
_cell_measurement_theta_max 27.3
_cell_measurement_theta_min 3.5
_cell_volume 659.3(4)
_computing_cell_refinement SMART
_computing_data_collection 'SMART (Bruker 2000a)'
_computing_data_reduction 'SAINT (Bruker 2000b)'
_computing_molecular_graphics 'SHELXTL (Bruker 2000c)'
_computing_publication_material 'SHELXTL and enCIFer v1.1 (Allen et al. 2004)'
_computing_structure_refinement 'SHELXL97 (Sheldrick, 1997)'
_computing_structure_solution 'SHELXS97 (Sheldrick, 1990)'
_diffrn_ambient_temperature 293(2)
_diffrn_measured_fraction_theta_full 0.985
_diffrn_measured_fraction_theta_max 0.985
_diffrn_measurement_device_type 'Bruker SMART CCD area-detector'
_diffrn_measurement_method '\f and \w scans'
_diffrn_radiation_monochromator graphite
_diffrn_radiation_source 'fine-focus sealed tube'
_diffrn_radiation_type MoK\a
_diffrn_radiation_wavelength 0.71073
_diffrn_reflns_av_R_equivalents 0.037
_diffrn_reflns_av_sigmaI/netI 0.033
_diffrn_reflns_limit_h_max 6
_diffrn_reflns_limit_h_min -6
_diffrn_reflns_limit_k_max 24
_diffrn_reflns_limit_k_min -28
_diffrn_reflns_limit_l_max 6
_diffrn_reflns_limit_l_min -7
_diffrn_reflns_number 3915
_diffrn_reflns_theta_full 27.3
_diffrn_reflns_theta_max 27.3
_diffrn_reflns_theta_min 1.8
_diffrn_standards_decay_% 0
_diffrn_standards_number 0
_exptl_absorpt_coefficient_mu 0.114
_exptl_absorpt_correction_type none
_exptl_crystal_colour colorless
_exptl_crystal_density_diffrn 1.346
_exptl_crystal_density_method 'not measured'
_exptl_crystal_description 'trigonal prismatic'
_exptl_crystal_F_000 288
_exptl_crystal_size_max 0.40
_exptl_crystal_size_mid 0.20
_exptl_crystal_size_min 0.05
_refine_diff_density_max 0.24
_refine_diff_density_min -0.18
_refine_ls_extinction_method none
_refine_ls_goodness_of_fit_ref 1.00
_refine_ls_hydrogen_treatment mixed
_refine_ls_matrix_type full
_refine_ls_number_parameters 165
_refine_ls_number_reflns 1504
_refine_ls_number_restraints 1
_refine_ls_restrained_S_all 1.00
_refine_ls_R_factor_all 0.048
_refine_ls_R_factor_gt 0.044
_refine_ls_shift/su_max <0.001
_refine_ls_shift/su_mean 0.000
_refine_ls_structure_factor_coef Fsqd
_refine_ls_weighting_details 'calc w=1/[\s^2^(Fo^2^)+(0.0755P)^2^] where P=(Fo^2^+2Fc^2^)/3'
_refine_ls_weighting_scheme calc
_refine_ls_wR_factor_gt 0.110
_refine_ls_wR_factor_ref 0.113
_reflns_number_gt 1361
_reflns_number_total 1504
_reflns_threshold_expression I>2\s(I)
_cod_data_source_file tk6166.cif
_cod_data_source_block I
_cod_original_cell_volume 659.3(5)
_cod_original_sg_symbol_H-M 'P 21'
_cod_database_code 2203817
_cod_database_fobs_code 2203817

loop_
_symmetry_equiv_pos_as_xyz
'x, y, z'
'-x, y+1/2, -z'

loop_
_atom_site_label
_atom_site_fract_x
_atom_site_fract_y
_atom_site_fract_z
_atom_site_U_iso_or_equiv
_atom_site_adp_type
_atom_site_calc_flag
_atom_site_refinement_flags
_atom_site_occupancy
_atom_site_type_symbol
C1 0.1920(6) 0.37616(12) 0.1509(4) 0.0347(6) Uani d . 1 C
C2 0.0042(6) 0.40484(13) -0.0215(5) 0.0351(6) Uani d . 1 C
C3 0.1732(6) 0.44277(13) -0.1800(4) 0.0312(6) Uani d . 1 C
C4 0.3208(6) 0.49653(12) -0.0772(4) 0.0306(6) Uani d . 1 C
C5 0.1398(5) 0.53999(11) 0.0456(4) 0.0284(5) Uani d . 1 C
C6 0.3119(6) 0.58734(12) 0.1655(4) 0.0322(6) Uani d . 1 C
C7 0.1397(6) 0.63217(13) 0.2891(5) 0.0393(7) Uani d . 1 C
C8 0.3943(8) 0.28165(14) 0.2836(6) 0.0473(8) Uani d . 1 C
C9 0.4991(11) 0.2294(2) 0.1520(7) 0.0738(13) Uani d . 1 C
H9A 0.6325 0.2079 0.2388 0.089 Uiso calc R 1 H
H9B 0.5829 0.2437 0.0189 0.089 Uiso calc R 1 H
H9C 0.3487 0.2035 0.1144 0.089 Uiso calc R 1 H
C10 0.2483(11) 0.26276(18) 0.4913(7) 0.0716(12) Uani d . 1 C
H10A 0.1703 0.2971 0.5614 0.086 Uiso calc R 1 H
H10B 0.3771 0.2441 0.5909 0.086 Uiso calc R 1 H
H10C 0.1047 0.2351 0.4538 0.086 Uiso calc R 1 H
N1 0.2133(6) 0.31719(12) 0.1412(4) 0.0420(6) Uani d . 1 N
O1 0.3181(6) 0.40739(10) 0.2843(3) 0.0533(6) Uani d . 1 O
O2 -0.1400(4) 0.35979(10) -0.1387(4) 0.0479(6) Uani d . 1 O
O3 0.3726(4) 0.40529(10) -0.2765(3) 0.0418(5) Uani d . 1 O
O4 0.4498(4) 0.52732(10) -0.2547(3) 0.0384(5) Uani d . 1 O
O5 -0.0524(4) 0.56883(8) -0.1012(3) 0.0331(4) Uani d . 1 O
O6 0.5062(4) 0.55920(10) 0.3101(3) 0.0387(5) Uani d . 1 O
O7 -0.0088(4) 0.60602(10) 0.4627(3) 0.0399(5) Uani d . 1 O
H2 -0.1280 0.4300 0.0415 0.048 Uiso d R 1 H
H3 0.0504 0.4562 -0.2844 0.048 Uiso d R 1 H
H4 0.4601 0.4844 0.0130 0.048 Uiso d R 1 H
H5 0.0329 0.5188 0.1492 0.048 Uiso d R 1 H
H6 0.4209 0.6069 0.0450 0.048 Uiso d R 1 H
H7A -0.0093 0.6513 0.1858 0.048 Uiso d R 1 H
H7B 0.2584 0.6574 0.3478 0.048 Uiso d R 1 H
H8 0.5441 0.3064 0.3160 0.048 Uiso d R 1 H
H1N 0.1381 0.3018 0.0446 0.060 Uiso d R 1 H
H2O -0.2894 0.3733 -0.1674 0.060 Uiso d R 1 H
H3O 0.3644 0.4107 -0.3932 0.060 Uiso d R 1 H
H4O 0.6034 0.5377 -0.2123 0.060 Uiso d R 1 H
H5O 0.0172 0.5767 -0.2111 0.060 Uiso d R 1 H
H6O 0.4309 0.5462 0.4059 0.060 Uiso d R 1 H
H7O -0.1650 0.5970 0.4242 0.060 Uiso d R 1 H

loop_
_atom_site_aniso_label
_atom_site_aniso_U_11
_atom_site_aniso_U_22
_atom_site_aniso_U_33
_atom_site_aniso_U_12
_atom_site_aniso_U_13
_atom_site_aniso_U_23
C1 0.0489(16) 0.0329(14) 0.0224(12) 0.0018(12) 0.0059(10) -0.0004(10)
C2 0.0340(14) 0.0325(13) 0.0387(14) 0.0058(12) 0.0006(10) -0.0052(12)
C3 0.0346(14) 0.0375(13) 0.0213(12) 0.0100(11) -0.0050(9) -0.0015(10)
C4 0.0297(13) 0.0410(15) 0.0210(12) 0.0024(11) -0.0009(9) 0.0032(10)
C5 0.0292(13) 0.0348(13) 0.0210(12) -0.0016(11) 0.0020(9) 0.0048(10)
C6 0.0349(14) 0.0381(14) 0.0235(12) -0.0090(11) 0.0021(10) 0.0060(10)
C7 0.0483(18) 0.0347(14) 0.0349(15) -0.0082(13) 0.0015(12) -0.0037(12)
C8 0.057(2) 0.0353(15) 0.0492(18) 0.0072(14) -0.0118(15) 0.0019(14)
C9 0.090(3) 0.064(2) 0.067(3) 0.035(2) -0.009(2) -0.005(2)
C10 0.115(4) 0.051(2) 0.050(2) 0.012(2) 0.003(2) 0.0111(17)
N1 0.0528(15) 0.0330(12) 0.0400(13) 0.0044(12) -0.0085(11) -0.0018(11)
O1 0.0947(18) 0.0392(11) 0.0256(10) -0.0024(12) -0.0121(10) 0.0013(10)
O2 0.0382(12) 0.0380(11) 0.0672(16) 0.0066(9) -0.0160(10) -0.0073(10)
O3 0.0482(11) 0.0568(13) 0.0203(8) 0.0204(10) -0.0020(7) -0.0044(9)
O4 0.0341(10) 0.0594(13) 0.0216(9) -0.0052(9) 0.0015(7) 0.0068(8)
O5 0.0311(9) 0.0422(10) 0.0262(9) 0.0018(8) -0.0005(7) 0.0052(8)
O6 0.0335(10) 0.0591(12) 0.0233(10) -0.0070(9) -0.0001(7) 0.0042(8)
O7 0.0359(11) 0.0569(13) 0.0270(10) -0.0029(9) 0.0014(8) -0.0022(9)

loop_
_atom_type_symbol
_atom_type_description
_atom_type_scat_dispersion_real
_atom_type_scat_dispersion_imag
_atom_type_scat_source
C C 0.0033 0.0016 'International Tables Vol C Tables 4.2.6.8 and 6.1.1.4'
H H 0.0000 0.0000 'International Tables Vol C Tables 4.2.6.8 and 6.1.1.4'
N N 0.0061 0.0033 'International Tables Vol C Tables 4.2.6.8 and 6.1.1.4'
O O 0.0106 0.0060 'International Tables Vol C Tables 4.2.6.8 and 6.1.1.4'

loop_
_geom_angle_atom_site_label_1
_geom_angle_atom_site_label_2
_geom_angle_atom_site_label_3
_geom_angle
_geom_angle_publ_flag
O1 C1 N1 124.0(3) yes
O1 C1 C2 120.0(2) yes
N1 C1 C2 116.0(2) yes
O2 C2 C1 109.3(2) ?
O2 C2 C3 110.6(2) ?
C1 C2 C3 109.9(2) yes
O2 C2 H2 107.1 ?
C1 C2 H2 112.6 ?
C3 C2 H2 107.2 ?
O3 C3 C2 107.7(2) ?
O3 C3 C4 108.3(2) ?
C2 C3 C4 116.0(2) yes
O3 C3 H3 111.0 ?
C2 C3 H3 105.3 ?
C4 C3 H3 108.6 ?
O4 C4 C5 108.6(2) ?
O4 C4 C3 106.5(2) ?
C5 C4 C3 115.7(2) yes
O4 C4 H4 105.4 ?
C5 C4 H4 109.6 ?
C3 C4 H4 110.5 ?
O5 C5 C4 111.5(2) ?
O5 C5 C6 109.2(2) yes
C4 C5 C6 111.1(2) yes
O5 C5 H5 106.0 ?
C4 C5 H5 109.1 ?
C6 C5 H5 109.8 ?
O6 C6 C7 111.0(2) ?
O6 C6 C5 109.7(2) ?
C7 C6 C5 113.1(2) yes
O6 C6 H6 106.5 ?
C7 C6 H6 111.6 ?
C5 C6 H6 104.5 ?
O7 C7 C6 112.5(2) ?
O7 C7 H7A 104.9 ?
C6 C7 H7A 111.3 ?
O7 C7 H7B 107.9 ?
C6 C7 H7B 105.2 ?
H7A C7 H7B 115.2 ?
N1 C8 C9 108.6(3) yes
N1 C8 C10 110.9(3) ?
C9 C8 C10 112.7(3) ?
N1 C8 H8 105.2 ?
C9 C8 H8 107.6 ?
C10 C8 H8 111.5 ?
C8 C9 H9A 109.5 ?
C8 C9 H9B 109.5 ?
H9A C9 H9B 109.5 ?
C8 C9 H9C 109.5 ?
H9A C9 H9C 109.5 ?
H9B C9 H9C 109.5 ?
C8 C10 H10A 109.5 ?
C8 C10 H10B 109.5 ?
H10A C10 H10B 109.5 ?
C8 C10 H10C 109.5 ?
H10A C10 H10C 109.5 ?
H10B C10 H10C 109.5 ?
C1 N1 C8 124.4(3) yes
C1 N1 H1N 116.4 yes
C8 N1 H1N 118.8 yes
C2 O2 H2O 106.2 ?
C3 O3 H3O 106.0 ?
C4 O4 H4O 108.0 ?
C5 O5 H5O 110.2 ?
C6 O6 H6O 108.6 ?
C7 O7 H7O 112.0 ?

loop_
_geom_bond_atom_site_label_1
_geom_bond_atom_site_label_2
_geom_bond_distance
_geom_bond_publ_flag
C1 O1 1.227(3) yes
C1 N1 1.328(4) yes
C1 C2 1.521(4) yes
C2 O2 1.415(3) yes
C2 C3 1.528(4) yes
C2 H2 0.9393 ?
C3 O3 1.414(3) yes
C3 C4 1.532(4) yes
C3 H3 0.9148 ?
C4 O4 1.427(3) yes
C4 C5 1.514(4) yes
C4 H4 0.9061 ?
C5 O5 1.435(3) yes
C5 C6 1.530(4) yes
C5 H5 0.9468 ?
C6 O6 1.427(3) yes
C6 C7 1.512(4) yes
C6 H6 1.0056 ?
C7 O7 1.408(4) yes
C7 H7A 1.0434 ?
C7 H7B 0.8795 ?
C8 N1 1.461(4) yes
C8 C9 1.508(5) yes
C8 C10 1.510(6) yes
C8 H8 0.9348 ?
C9 H9A 0.9600 ?
C9 H9B 0.9600 ?
C9 H9C 0.9600 ?
C10 H10A 0.9600 ?
C10 H10B 0.9600 ?
C10 H10C 0.9600 ?
N1 H1N 0.7671 yes
O2 H2O 0.8044 ?
O3 H3O 0.7159 ?
O4 H4O 0.8214 ?
O5 H5O 0.7687 ?
O6 H6O 0.7471 ?
O7 H7O 0.8180 ?

loop_
_geom_hbond_atom_site_label_D
_geom_hbond_atom_site_label_H
_geom_hbond_atom_site_label_A
_geom_hbond_site_symmetry_A
_geom_hbond_distance_DH
_geom_hbond_distance_HA
_geom_hbond_distance_DA
_geom_hbond_angle_DHA
N1 H1N O2 . 0.77 2.17 2.581(3) 114
O5 H5O O4 . 0.77 2.40 2.784(3) 113
O6 H6O O7 . 0.75 2.55 2.878(3) 109
O2 H2O O3 1_455 0.80 1.91 2.704(3) 172
O3 H3O O1 1_554 0.72 1.96 2.663(3) 168
O4 H4O O5 1_655 0.82 1.93 2.746(3) 175
O5 H5O O7 1_554 0.77 2.08 2.773(3) 150
O6 H6O O4 1_556 0.75 2.09 2.741(3) 145
O7 H7O O6 1_455 0.82 1.93 2.734(3) 167

loop_
_geom_torsion_atom_site_label_1
_geom_torsion_atom_site_label_2
_geom_torsion_atom_site_label_3
_geom_torsion_atom_site_label_4
_geom_torsion
_geom_torsion_publ_flag
O1 C1 C2 O2 -173.6(3) ?
N1 C1 C2 O2 8.3(3) yes
O1 C1 C2 C3 64.8(3) ?
N1 C1 C2 C3 -113.3(3) yes
O2 C2 C3 O3 -63.4(3) ?
C1 C2 C3 O3 57.4(3) ?
O2 C2 C3 C4 175.1(2) ?
C1 C2 C3 C4 -64.1(3) yes
O3 C3 C4 O4 62.4(2) ?
C2 C3 C4 O4 -176.4(2) ?
O3 C3 C4 C5 -176.7(2) ?
C2 C3 C4 C5 -55.6(3) yes
O4 C4 C5 O5 54.6(3) ?
C3 C4 C5 O5 -65.1(3) ?
O4 C4 C5 C6 -67.5(2) ?
C3 C4 C5 C6 172.9(2) yes
O5 C5 C6 O6 -179.30(19) ?
C4 C5 C6 O6 -55.9(2) ?
O5 C5 C6 C7 56.1(3) ?
C4 C5 C6 C7 179.5(2) yes
O6 C6 C7 O7 -59.7(3) ?
C5 C6 C7 O7 64.2(3) ?
O1 C1 N1 C8 -1.6(5) yes
C2 C1 N1 C8 176.5(3) yes
C9 C8 N1 C1 -145.4(4) ?
C10 C8 N1 C1 90.3(4) ?

loop_
_cod_related_entry_id
_cod_related_entry_database
_cod_related_entry_code
1 ChemSpider 21174207
